data_4074253
loop_
_publ_author_name
'Ma, Liping'
'Zhang, Jie'
'Zhang, Zhengxing'
'Cai, Ruifang'
'Chen, Zhenxia'
'Zhou, Xigeng'

_publ_section_title
;
 Reactivity of Organolanthanide Derivatives Containing
 theo-Aminothiophenolate Ligand toward Carbodiimide
;
_journal_issue 19
_journal_name_full Organometallics
_journal_page_first 4571
_journal_paper_doi 10.1021/om060491h
_journal_volume 25
_journal_year 2006
_chemical_formula_sum 'C44 H64 N6 O2 S2 Yb2'
_chemical_formula_weight 1119.21
_chemical_name_systematic
; 
 ? 
;
_space_group_IT_number 14
_symmetry_cell_setting monoclinic
_symmetry_space_group_name_Hall '-P 2yn'
_symmetry_space_group_name_H-M 'P 1 21/n 1'
_atom_sites_solution_hydrogens geom
_atom_sites_solution_primary direct
_atom_sites_solution_secondary difmap
_audit_creation_method SHELXL-97
_cell_angle_alpha 90.00
_cell_angle_beta 93.428(4)
_cell_angle_gamma 90.00
_cell_formula_units_Z 2
_cell_length_a 10.056(3)
_cell_length_b 11.698(4)
_cell_length_c 19.363(6)
_cell_measurement_reflns_used 995
_cell_measurement_temperature 293(2)
_cell_measurement_theta_max 27.073
_cell_measurement_theta_min 2.673
_cell_volume 2273.7(12)
_computing_cell_refinement 'Bruker SMART'
_computing_data_collection 'Bruker SMART'
_computing_data_reduction 'Bruker SHELXTL'
_computing_molecular_graphics 'Bruker SHELXTL'
_computing_publication_material 'Bruker SHELXTL'
_computing_structure_refinement 'SHELXL-97 (Sheldrick, 1997)'
_computing_structure_solution 'SHELXS-97 (Sheldrick, 1990)'
_diffrn_ambient_temperature 293(2)
_diffrn_measured_fraction_theta_full 0.999
_diffrn_measured_fraction_theta_max 0.999
_diffrn_measurement_device_type 'CCD area detector'
_diffrn_measurement_method 'phi and omega scans'
_diffrn_radiation_monochromator graphite
_diffrn_radiation_source 'fine-focus sealed tube'
_diffrn_radiation_type MoK\a
_diffrn_radiation_wavelength 0.71073
_diffrn_reflns_av_R_equivalents 0.0274
_diffrn_reflns_av_sigmaI/netI 0.0360
_diffrn_reflns_limit_h_max 11
_diffrn_reflns_limit_h_min -10
_diffrn_reflns_limit_k_max 13
_diffrn_reflns_limit_k_min -13
_diffrn_reflns_limit_l_max 13
_diffrn_reflns_limit_l_min -23
_diffrn_reflns_number 9266
_diffrn_reflns_theta_full 25.01
_diffrn_reflns_theta_max 25.01
_diffrn_reflns_theta_min 2.03
_diffrn_standards_decay_% 8.34
_exptl_absorpt_coefficient_mu 4.221
_exptl_absorpt_correction_T_max 0.4856
_exptl_absorpt_correction_T_min 0.4184
_exptl_absorpt_correction_type multi-scan
_exptl_absorpt_process_details sadabs
_exptl_crystal_density_diffrn 1.635
_exptl_crystal_density_method 'not measured'
_exptl_crystal_F_000 1116
_exptl_crystal_size_max 0.25
_exptl_crystal_size_mid 0.20
_exptl_crystal_size_min 0.20
_refine_diff_density_max 1.123
_refine_diff_density_min -0.904
_refine_diff_density_rms 0.124
_refine_ls_extinction_method none
_refine_ls_goodness_of_fit_ref 1.070
_refine_ls_hydrogen_treatment mixed
_refine_ls_matrix_type full
_refine_ls_number_parameters 253
_refine_ls_number_reflns 3992
_refine_ls_number_restraints 0
_refine_ls_restrained_S_all 1.070
_refine_ls_R_factor_all 0.0378
_refine_ls_R_factor_gt 0.0301
_refine_ls_shift/su_max 0.001
_refine_ls_shift/su_mean 0.000
_refine_ls_structure_factor_coef Fsqd
_refine_ls_weighting_details 'calc w=1/[\s^2^(Fo^2^)+(0.0481P)^2^+0.5040P] where P=(Fo^2^+2Fc^2^)/3'
_refine_ls_weighting_scheme calc
_refine_ls_wR_factor_gt 0.0785
_refine_ls_wR_factor_ref 0.0835
_reflns_number_gt 3448
_reflns_number_total 3992
_reflns_threshold_expression >2sigma(I)
_cod_data_source_file om060491hsi20060717_022442.cif
_cod_data_source_block f50406b
_cod_depositor_comments
;
The following automatic conversions were performed:

'_symmetry_cell_setting' value 'Monoclinic' changed to 'monoclinic'
according to /home/saulius/struct/CIF-dictionaries/cif_core.dic
dictionary named 'cif_core.dic' version 2.4.1 from 2010-06-29.

Automatic conversion script
Id: cif_fix_values 1715 2011-07-08 13:25:40Z adriana 
;
_cod_original_cell_volume 2273.8(12)
_cod_original_sg_symbol_H-M P2(1)/n
_cod_database_code 4074253

loop_
_symmetry_equiv_pos_as_xyz
'x, y, z'
'-x+1/2, y+1/2, -z+1/2'
'-x, -y, -z'
'x-1/2, -y-1/2, z-1/2'

loop_
_atom_site_label
_atom_site_type_symbol
_atom_site_fract_x
_atom_site_fract_y
_atom_site_fract_z
_atom_site_U_iso_or_equiv
_atom_site_adp_type
_atom_site_occupancy
_atom_site_symmetry_multiplicity
_atom_site_calc_flag
_atom_site_refinement_flags
Yb1 Yb 0.571211(19) 0.532959(16) 0.101153(10) 0.03354(10) Uani 1 1 d .
S1 S 0.33993(12) 0.45764(10) 0.03293(7) 0.0384(3) Uani 1 1 d .
N1 N 0.5849(3) 0.3416(3) 0.0826(2) 0.0349(9) Uani 1 1 d .
N2 N 0.7765(4) 0.2261(4) 0.1100(2) 0.0470(11) Uani 1 1 d .
H2A H 0.8239 0.2064 0.1464 0.056 Uiso 1 1 calc R
N3 N 0.7611(4) 0.4251(4) 0.1338(2) 0.0394(9) Uani 1 1 d .
C1 C 0.5423(10) 0.6909(6) 0.1966(3) 0.077(2) Uani 1 1 d .
H1A H 0.5178 0.6761 0.2440 0.093 Uiso 1 1 calc R
C2 C 0.6668(8) 0.7049(6) 0.1772(5) 0.083(3) Uani 1 1 d .
H2B H 0.7479 0.7033 0.2079 0.100 Uiso 1 1 calc R
C3 C 0.6573(9) 0.7449(6) 0.1094(5) 0.079(2) Uani 1 1 d .
H3A H 0.7312 0.7762 0.0845 0.095 Uiso 1 1 calc R
C4 C 0.5306(10) 0.7546(6) 0.0900(4) 0.082(2) Uani 1 1 d .
H4A H 0.4959 0.7934 0.0479 0.098 Uiso 1 1 calc R
C5 C 0.4549(7) 0.7194(6) 0.1424(5) 0.077(2) Uani 1 1 d .
H5A H 0.3587 0.7309 0.1447 0.092 Uiso 1 1 calc R
C6 C 0.3511(5) 0.3146(4) 0.0636(2) 0.0400(11) Uani 1 1 d .
C7 C 0.2374(6) 0.2499(5) 0.0681(3) 0.0558(15) Uani 1 1 d .
H7A H 0.1555 0.2809 0.0531 0.067 Uiso 1 1 calc R
C8 C 0.2423(6) 0.1401(6) 0.0943(3) 0.0678(18) Uani 1 1 d .
H8A H 0.1646 0.0975 0.0968 0.081 Uiso 1 1 calc R
C9 C 0.3627(7) 0.0948(6) 0.1166(3) 0.0670(18) Uani 1 1 d .
H9A H 0.3665 0.0207 0.1340 0.080 Uiso 1 1 calc R
C10 C 0.4787(6) 0.1574(5) 0.1138(3) 0.0472(13) Uani 1 1 d .
H10A H 0.5593 0.1259 0.1303 0.057 Uiso 1 1 calc R
C11 C 0.4756(5) 0.2675(4) 0.0861(3) 0.0385(11) Uani 1 1 d .
C12 C 0.7105(5) 0.3286(4) 0.1095(2) 0.0362(11) Uani 1 1 d .
C13 C 0.7688(6) 0.1497(5) 0.0505(3) 0.0502(13) Uani 1 1 d .
H13A H 0.6750 0.1418 0.0345 0.060 Uiso 1 1 calc R
C14 C 0.8207(9) 0.0320(5) 0.0733(5) 0.085(3) Uani 1 1 d .
H14A H 0.7706 0.0044 0.1105 0.127 Uiso 1 1 calc R
H14B H 0.9130 0.0378 0.0886 0.127 Uiso 1 1 calc R
H14C H 0.8112 -0.0201 0.0350 0.127 Uiso 1 1 calc R
C15 C 0.8440(7) 0.1973(6) -0.0081(4) 0.0743(19) Uani 1 1 d .
H15A H 0.8070 0.2701 -0.0219 0.111 Uiso 1 1 calc R
H15B H 0.8367 0.1455 -0.0466 0.111 Uiso 1 1 calc R
H15C H 0.9361 0.2066 0.0068 0.111 Uiso 1 1 calc R
C16 C 0.9051(5) 0.4394(5) 0.1522(3) 0.0507(14) Uani 1 1 d .
H16A H 0.9497 0.3656 0.1472 0.061 Uiso 1 1 calc R
C17 C 0.9609(7) 0.5241(7) 0.1021(4) 0.082(2) Uani 1 1 d .
H17A H 0.9458 0.4963 0.0557 0.122 Uiso 1 1 calc R
H17B H 1.0548 0.5331 0.1126 0.122 Uiso 1 1 calc R
H17C H 0.9173 0.5966 0.1064 0.122 Uiso 1 1 calc R
C18 C 0.9276(7) 0.4794(6) 0.2254(4) 0.0684(19) Uani 1 1 d .
H18A H 0.8921 0.4241 0.2560 0.103 Uiso 1 1 calc R
H18B H 0.8836 0.5514 0.2309 0.103 Uiso 1 1 calc R
H18C H 1.0214 0.4883 0.2364 0.103 Uiso 1 1 calc R
O1 O 0.4695(4) 0.4466(3) 0.2003(2) 0.0509(10) Uani 1 1 d .
C19 C 0.3343(6) 0.4571(6) 0.2181(4) 0.0627(17) Uani 1 1 d .
H19A H 0.2746 0.4578 0.1768 0.075 Uiso 1 1 calc R
H19B H 0.3216 0.5270 0.2438 0.075 Uiso 1 1 calc R
C20 C 0.3099(8) 0.3575(7) 0.2605(4) 0.094(3) Uani 1 1 d .
H20A H 0.2437 0.3744 0.2934 0.113 Uiso 1 1 calc R
H20B H 0.2788 0.2937 0.2318 0.113 Uiso 1 1 calc R
C21 C 0.4368(9) 0.3314(8) 0.2958(5) 0.107(3) Uani 1 1 d .
H21A H 0.4459 0.2497 0.3033 0.129 Uiso 1 1 calc R
H21B H 0.4455 0.3698 0.3402 0.129 Uiso 1 1 calc R
C22 C 0.5362(7) 0.3721(6) 0.2509(3) 0.0660(18) Uani 1 1 d .
H22A H 0.5768 0.3083 0.2281 0.079 Uiso 1 1 calc R
H22B H 0.6054 0.4136 0.2774 0.079 Uiso 1 1 calc R

loop_
_atom_site_aniso_label
_atom_site_aniso_U_11
_atom_site_aniso_U_22
_atom_site_aniso_U_33
_atom_site_aniso_U_23
_atom_site_aniso_U_13
_atom_site_aniso_U_12
Yb1 0.03132(14) 0.03586(14) 0.03349(14) -0.00527(9) 0.00225(9) 0.00035(8)
S1 0.0290(6) 0.0489(7) 0.0377(7) -0.0014(5) 0.0037(5) -0.0005(5)
N1 0.029(2) 0.038(2) 0.038(2) 0.0011(19) 0.0036(17) -0.0033(16)
N2 0.052(3) 0.041(2) 0.046(3) -0.005(2) -0.013(2) 0.011(2)
N3 0.035(2) 0.041(2) 0.041(2) -0.0077(19) -0.0045(19) 0.0031(18)
C1 0.136(7) 0.055(4) 0.042(3) -0.022(3) 0.018(4) -0.014(4)
C2 0.084(5) 0.049(4) 0.111(7) -0.040(4) -0.041(5) 0.008(4)
C3 0.092(6) 0.049(4) 0.101(6) -0.020(4) 0.039(5) -0.015(4)
C4 0.138(8) 0.050(4) 0.055(4) -0.012(3) -0.007(5) 0.030(4)
C5 0.064(4) 0.070(4) 0.098(6) -0.041(4) 0.012(4) 0.018(4)
C6 0.041(3) 0.044(3) 0.035(3) 0.000(2) 0.004(2) -0.010(2)
C7 0.045(3) 0.069(4) 0.053(3) 0.004(3) 0.000(3) -0.016(3)
C8 0.062(4) 0.074(4) 0.067(4) 0.010(3) 0.000(3) -0.038(3)
C9 0.082(5) 0.058(4) 0.060(4) 0.015(3) 0.003(4) -0.026(4)
C10 0.050(3) 0.050(3) 0.042(3) 0.007(3) 0.007(3) -0.009(3)
C11 0.038(3) 0.043(3) 0.035(3) 0.001(2) 0.004(2) -0.005(2)
C12 0.036(3) 0.043(3) 0.029(2) 0.002(2) 0.002(2) 0.000(2)
C13 0.047(3) 0.046(3) 0.057(3) -0.010(3) -0.002(3) 0.007(2)
C14 0.114(7) 0.044(4) 0.094(6) -0.013(4) -0.008(5) 0.019(4)
C15 0.066(4) 0.085(5) 0.073(5) -0.008(4) 0.016(4) 0.003(4)
C16 0.033(3) 0.051(3) 0.068(4) -0.012(3) -0.005(3) 0.002(2)
C17 0.036(3) 0.145(7) 0.065(5) 0.008(4) 0.009(3) -0.020(4)
C18 0.057(4) 0.083(5) 0.063(4) 0.000(4) -0.022(3) -0.015(3)
O1 0.049(2) 0.061(2) 0.044(2) 0.0042(18) 0.0122(19) 0.0048(18)
C19 0.048(3) 0.086(5) 0.056(4) 0.001(3) 0.021(3) 0.008(3)
C20 0.087(5) 0.101(6) 0.099(6) 0.028(5) 0.048(5) 0.001(5)
C21 0.111(7) 0.121(7) 0.095(6) 0.057(6) 0.048(6) 0.028(6)
C22 0.070(4) 0.087(5) 0.041(3) 0.014(3) 0.002(3) 0.014(4)

loop_
_atom_type_symbol
_atom_type_description
_atom_type_scat_dispersion_real
_atom_type_scat_dispersion_imag
_atom_type_scat_source
C C 0.0033 0.0016 'International Tables Vol C Tables 4.2.6.8 and 6.1.1.4'
H H 0.0000 0.0000 'International Tables Vol C Tables 4.2.6.8 and 6.1.1.4'
N N 0.0061 0.0033 'International Tables Vol C Tables 4.2.6.8 and 6.1.1.4'
S S 0.1246 0.1234 'International Tables Vol C Tables 4.2.6.8 and 6.1.1.4'
O O 0.0106 0.0060 'International Tables Vol C Tables 4.2.6.8 and 6.1.1.4'
Yb Yb -0.3850 5.5486 'International Tables Vol C Tables 4.2.6.8 and 6.1.1.4'

loop_
_geom_angle_atom_site_label_1
_geom_angle_atom_site_label_2
_geom_angle_atom_site_label_3
_geom_angle
_geom_angle_site_symmetry_1
_geom_angle_site_symmetry_3
N1 Yb1 N3 57.09(13) . .
N1 Yb1 O1 75.50(13) . .
N3 Yb1 O1 86.44(14) . .
N1 Yb1 C5 154.1(2) . .
N3 Yb1 C5 137.4(2) . .
O1 Yb1 C5 83.7(2) . .
N1 Yb1 C3 156.4(2) . .
N3 Yb1 C3 103.4(2) . .
O1 Yb1 C3 119.6(2) . .
C5 Yb1 C3 49.3(2) . .
N1 Yb1 C4 165.48(19) . .
N3 Yb1 C4 132.2(2) . .
O1 Yb1 C4 113.6(2) . .
C5 Yb1 C4 30.2(2) . .
C3 Yb1 C4 28.9(3) . .
N1 Yb1 C2 144.63(19) . .
N3 Yb1 C2 89.77(18) . .
O1 Yb1 C2 91.9(3) . .
C5 Yb1 C2 49.5(2) . .
C3 Yb1 C2 30.6(3) . .
C4 Yb1 C2 49.0(2) . .
N1 Yb1 C1 144.10(19) . .
N3 Yb1 C1 108.0(2) . .
O1 Yb1 C1 70.81(18) . .
C5 Yb1 C1 30.1(2) . .
C3 Yb1 C1 49.2(2) . .
C4 Yb1 C1 49.1(2) . .
C2 Yb1 C1 29.4(2) . .
N1 Yb1 S1 70.47(9) . .
N3 Yb1 S1 127.53(10) . .
O1 Yb1 S1 82.15(10) . .
C5 Yb1 S1 91.88(16) . .
C3 Yb1 S1 126.7(2) . .
C4 Yb1 S1 98.9(2) . .
C2 Yb1 S1 141.39(16) . .
C1 Yb1 S1 115.8(2) . .
N1 Yb1 C12 28.86(13) . .
N3 Yb1 C12 28.24(13) . .
O1 Yb1 C12 80.30(13) . .
C5 Yb1 C12 159.0(2) . .
C3 Yb1 C12 130.3(2) . .
C4 Yb1 C12 158.5(2) . .
C2 Yb1 C12 117.33(18) . .
C1 Yb1 C12 129.7(2) . .
S1 Yb1 C12 99.30(10) . .
N1 Yb1 S1 82.30(10) . 3_665
N3 Yb1 S1 88.37(11) . 3_665
O1 Yb1 S1 156.34(10) . 3_665
C5 Yb1 S1 115.0(2) . 3_665
C3 Yb1 S1 84.10(18) . 3_665
C4 Yb1 S1 86.67(17) . 3_665
C2 Yb1 S1 111.2(2) . 3_665
C1 Yb1 S1 132.55(16) . 3_665
S1 Yb1 S1 82.80(4) . 3_665
C12 Yb1 S1 84.24(10) . 3_665
N1 Yb1 Yb1 71.88(10) . 3_665
N3 Yb1 Yb1 112.54(10) . 3_665
O1 Yb1 Yb1 121.70(10) . 3_665
C5 Yb1 Yb1 107.82(19) . 3_665
C3 Yb1 Yb1 109.0(2) . 3_665
C4 Yb1 Yb1 93.60(16) . 3_665
C2 Yb1 Yb1 139.4(2) . 3_665
C1 Yb1 Yb1 137.89(19) . 3_665
S1 Yb1 Yb1 41.83(3) . 3_665
C12 Yb1 Yb1 92.25(10) . 3_665
S1 Yb1 Yb1 40.97(3) 3_665 3_665
C6 S1 Yb1 96.11(16) . .
C6 S1 Yb1 109.27(17) . 3_665
Yb1 S1 Yb1 97.20(4) . 3_665
C12 N1 C11 129.0(4) . .
C12 N1 Yb1 96.6(3) . .
C11 N1 Yb1 123.1(3) . .
C12 N2 C13 122.0(4) . .
C12 N3 C16 122.4(4) . .
C12 N3 Yb1 94.2(3) . .
C16 N3 Yb1 140.7(3) . .
C2 C1 C5 108.9(7) . .
C2 C1 Yb1 75.2(4) . .
C5 C1 Yb1 74.1(4) . .
C1 C2 C3 107.0(7) . .
C1 C2 Yb1 75.4(4) . .
C3 C2 Yb1 74.2(4) . .
C4 C3 C2 108.0(8) . .
C4 C3 Yb1 75.7(4) . .
C2 C3 Yb1 75.2(4) . .
C3 C4 C5 109.7(8) . .
C3 C4 Yb1 75.4(4) . .
C5 C4 Yb1 74.5(4) . .
C4 C5 C1 106.3(7) . .
C4 C5 Yb1 75.3(4) . .
C1 C5 Yb1 75.7(4) . .
C7 C6 C11 119.3(5) . .
C7 C6 S1 120.1(4) . .
C11 C6 S1 120.5(4) . .
C6 C7 C8 121.5(6) . .
C9 C8 C7 119.2(6) . .
C8 C9 C10 121.1(6) . .
C9 C10 C11 120.4(6) . .
C10 C11 N1 126.1(5) . .
C10 C11 C6 118.5(5) . .
N1 C11 C6 115.2(4) . .
N3 C12 N1 112.1(4) . .
N3 C12 N2 124.9(4) . .
N1 C12 N2 123.0(4) . .
N3 C12 Yb1 57.5(2) . .
N1 C12 Yb1 54.6(2) . .
N2 C12 Yb1 176.8(3) . .
N2 C13 C15 111.3(5) . .
N2 C13 C14 109.0(5) . .
C15 C13 C14 111.8(6) . .
N3 C16 C18 110.6(5) . .
N3 C16 C17 108.3(5) . .
C18 C16 C17 111.1(5) . .
C19 O1 C22 107.3(5) . .
C19 O1 Yb1 127.0(4) . .
C22 O1 Yb1 125.6(3) . .
O1 C19 C20 105.2(5) . .
C21 C20 C19 105.2(7) . .
C20 C21 C22 105.6(6) . .
C21 C22 O1 107.3(5) . .

loop_
_geom_bond_atom_site_label_1
_geom_bond_atom_site_label_2
_geom_bond_distance
_geom_bond_site_symmetry_2
Yb1 N1 2.273(4) .
Yb1 N3 2.344(4) .
Yb1 O1 2.447(4) .
Yb1 C5 2.622(6) .
Yb1 C3 2.628(7) .
Yb1 C4 2.632(7) .
Yb1 C2 2.640(6) .
Yb1 C1 2.642(6) .
Yb1 S1 2.7502(14) .
Yb1 C12 2.770(5) .
Yb1 S1 2.7979(15) 3_665
Yb1 Yb1 4.1617(12) 3_665
S1 C6 1.777(5) .
S1 Yb1 2.7979(15) 3_665
N1 C12 1.346(6) .
N1 C11 1.405(6) .
N2 C12 1.370(6) .
N2 C13 1.455(7) .
N3 C12 1.314(6) .
N3 C16 1.480(6) .
C1 C2 1.339(10) .
C1 C5 1.369(10) .
C2 C3 1.391(12) .
C3 C4 1.311(12) .
C4 C5 1.367(11) .
C6 C7 1.378(7) .
C6 C11 1.413(7) .
C7 C8 1.381(9) .
C8 C9 1.368(9) .
C9 C10 1.381(8) .
C10 C11 1.395(7) .
C13 C15 1.508(8) .
C13 C14 1.528(8) .
C16 C18 1.497(9) .
C16 C17 1.517(9) .
O1 C19 1.428(7) .
O1 C22 1.446(7) .
C19 C20 1.455(9) .
C20 C21 1.444(11) .
C21 C22 1.444(9) .
